data_7118810
loop_
_publ_author_name
'Ghosh, Chandrani'
'Groy, Thomas L.'
'Bowman, Amanda C.'
'Trovitch, Ryan J.'

_publ_section_title
;
 Two-step C-H, C-P bond activation at an \a-diimine iron dinitrogen
 complex.
;
_journal_issue 24
_journal_name_full 'Chemical communications (Cambridge, England)'
_journal_page_first 4553
_journal_page_last 4556
_journal_paper_doi 10.1039/c5cc09167e
_journal_volume 52
_journal_year 2016
_chemical_formula_moiety 'C34 H38 Fe N4 P2'
_chemical_formula_sum 'C34 H38 Fe N4 P2'
_chemical_formula_weight 620.47
_space_group_crystal_system triclinic
_space_group_IT_number 2
_space_group_name_Hall '-P 1'
_space_group_name_H-M_alt 'P -1'
_symmetry_space_group_name_Hall '-P 1'
_symmetry_space_group_name_H-M 'P -1'
_atom_sites_solution_hydrogens geom
_atom_sites_solution_primary direct
_atom_sites_solution_secondary difmap
_audit_update_record
;
2015-08-28 deposited with the CCDC.
2016-02-26 downloaded from the CCDC.
;
_cell_angle_alpha 79.3091(8)
_cell_angle_beta 77.1334(9)
_cell_angle_gamma 72.6186(8)
_cell_formula_units_Z 2
_cell_length_a 9.2948(5)
_cell_length_b 12.9539(7)
_cell_length_c 13.7381(7)
_cell_measurement_reflns_used 3639
_cell_measurement_temperature 123.(2)
_cell_measurement_theta_max 26.3384
_cell_measurement_theta_min 2.3334
_cell_volume 1526.31(14)
_computing_cell_refinement 'SAINT V8.32B (Bruker AXS Inc., 2013)'
_computing_data_collection 'Bruker Instrument Service v2010.9.0.0'
_computing_data_reduction 'SAINT V8.32B (Bruker AXS Inc., 2013)'
_computing_molecular_graphics 'XShell ver. 6.3.1 (Bruker AXS, 2004)'
_computing_publication_material 'Bruker APEX2 v2013.6-2 (Bruker-AXS, 2013)'
_computing_structure_refinement 'SHELXL-2013 (Sheldrick, 2013)'
_computing_structure_solution 'SHELXS-2013 (Sheldrick, 2013)'
_diffrn_ambient_temperature 123.(2)
_diffrn_detector_area_resol_mean 8.3330
_diffrn_measured_fraction_theta_full 0.999
_diffrn_measured_fraction_theta_max 0.999
_diffrn_measurement_device_type 'Bruker Smart APEX'
_diffrn_measurement_method '\w and \f scans'
_diffrn_radiation_monochromator graphite
_diffrn_radiation_type MoK\a
_diffrn_radiation_wavelength 0.71073
_diffrn_reflns_av_R_equivalents 0.0325
_diffrn_reflns_limit_h_max 11
_diffrn_reflns_limit_h_min -11
_diffrn_reflns_limit_k_max 15
_diffrn_reflns_limit_k_min -16
_diffrn_reflns_limit_l_max 17
_diffrn_reflns_limit_l_min -17
_diffrn_reflns_number 14069
_diffrn_reflns_theta_full 26.41
_diffrn_reflns_theta_max 26.41
_diffrn_reflns_theta_min 1.66
_diffrn_source 'fine-focus sealed tube'
_diffrn_source_type 'sealed tube'
_exptl_absorpt_coefficient_mu 0.629
_exptl_absorpt_correction_T_max 0.745
_exptl_absorpt_correction_T_min 0.688
_exptl_absorpt_correction_type multi-scan
_exptl_absorpt_process_details 'SADABS V2012/1 (Bruker AXS Inc.)'
_exptl_crystal_colour 'clear dark yellow-green'
_exptl_crystal_density_diffrn 1.350
_exptl_crystal_density_method 'not measured'
_exptl_crystal_description plate
_exptl_crystal_F_000 652
_exptl_crystal_size_max 0.205
_exptl_crystal_size_mid 0.150
_exptl_crystal_size_min 0.076
_refine_diff_density_max 0.439
_refine_diff_density_min -0.370
_refine_ls_extinction_method none
_refine_ls_goodness_of_fit_ref 1.021
_refine_ls_hydrogen_treatment constr
_refine_ls_matrix_type full
_refine_ls_number_parameters 372
_refine_ls_number_reflns 6274
_refine_ls_number_restraints 0
_refine_ls_restrained_S_all 1.021
_refine_ls_R_factor_all 0.0511
_refine_ls_R_factor_gt 0.0373
_refine_ls_shift/su_max 0.001
_refine_ls_shift/su_mean 0.000
_refine_ls_structure_factor_coef Fsqd
_refine_ls_weighting_details 'w=1/[\s^2^(Fo^2^)+(0.0468P)^2^+0.2477P] where P=(Fo^2^+2Fc^2^)/3'
_refine_ls_weighting_scheme calc
_refine_ls_wR_factor_gt 0.0861
_refine_ls_wR_factor_ref 0.0925
_reflns_number_gt 5036
_reflns_number_total 6274
_reflns_threshold_expression 'I > 2\s(I)'
_cod_data_source_file c5cc09167e2.cif
_cod_data_source_block Ph2PPrDIFeN2
_cod_depositor_comments 'Adding full bibliography for 7118809--7118811.cif.'
_cod_database_code 7118810

loop_
_space_group_symop_operation_xyz
'x, y, z'
'-x, -y, -z'

loop_
_atom_site_type_symbol
_atom_site_label
_atom_site_fract_x
_atom_site_fract_y
_atom_site_fract_z
_atom_site_U_iso_or_equiv
_atom_site_adp_type
_atom_site_calc_flag
_atom_site_refinement_flags_adp
_atom_site_refinement_flags_posn
_atom_site_occupancy
Fe Fe1 0.09421(3) 0.21666(2) 0.71291(2) 0.01300(9) Uani d . . 1
P P1 0.30940(6) 0.25992(4) 0.65114(4) 0.01396(13) Uani d . . 1
P P2 -0.01504(6) 0.31137(4) 0.83929(4) 0.01404(13) Uani d . . 1
N N1 0.14215(19) 0.11229(14) 0.61994(13) 0.0150(4) Uani d . . 1
N N2 0.11797(19) 0.08652(14) 0.80541(13) 0.0146(4) Uani d . . 1
N N3 -0.0145(2) 0.31952(15) 0.63062(14) 0.0216(4) Uani d . . 1
N N4 -0.0848(3) 0.37934(18) 0.57811(16) 0.0392(6) Uani d . . 1
C C1 0.2076(3) -0.08490(18) 0.59691(18) 0.0250(5) Uani d . . 1
H H1A 0.1218 -0.0785 0.5637 0.037 Uiso calc U R 1
H H1B 0.2291 -0.1552 0.6398 0.037 Uiso calc U R 1
H H1C 0.2986 -0.0803 0.5459 0.037 Uiso calc U R 1
C C2 0.1666(2) 0.00632(17) 0.66063(16) 0.0167(4) Uani d . . 1
C C3 0.1491(2) -0.00858(16) 0.76498(16) 0.0150(4) Uani d . . 1
C C4 0.1621(3) -0.11793(18) 0.82818(18) 0.0251(5) Uani d . . 1
H H4A 0.2546 -0.1385 0.8582 0.038 Uiso calc U R 1
H H4B 0.1683 -0.1727 0.7858 0.038 Uiso calc U R 1
H H4C 0.0718 -0.1138 0.8817 0.038 Uiso calc U R 1
C C5 0.1802(2) 0.13949(18) 0.51056(16) 0.0190(5) Uani d . . 1
H H5A 0.1012 0.2046 0.4881 0.023 Uiso calc U R 1
H H5B 0.1796 0.0782 0.4772 0.023 Uiso calc U R 1
C C6 0.3374(2) 0.16229(18) 0.47901(16) 0.0192(5) Uani d . . 1
H H6A 0.3661 0.1678 0.4047 0.023 Uiso calc U R 1
H H6B 0.4141 0.0997 0.5076 0.023 Uiso calc U R 1
C C7 0.3443(3) 0.26685(17) 0.51280(15) 0.0183(5) Uani d . . 1
H H7A 0.2667 0.3296 0.4854 0.022 Uiso calc U R 1
H H7B 0.4464 0.2793 0.4849 0.022 Uiso calc U R 1
C C8 0.4900(2) 0.16212(17) 0.67794(15) 0.0157(4) Uani d . . 1
C C9 0.6310(2) 0.18646(18) 0.64495(16) 0.0201(5) Uani d . . 1
H H9 0.6346 0.256 0.6088 0.024 Uiso calc U R 1
C C10 0.7655(3) 0.11063(19) 0.66421(17) 0.0238(5) Uani d . . 1
H H10 0.8607 0.1281 0.6412 0.029 Uiso calc U R 1
C C11 0.7614(3) 0.00899(19) 0.71721(18) 0.0241(5) Uani d . . 1
H H11 0.8537 -0.0428 0.7311 0.029 Uiso calc U R 1
C C12 0.6233(3) -0.01684(18) 0.74977(18) 0.0234(5) Uani d . . 1
H H12 0.6205 -0.0865 0.7859 0.028 Uiso calc U R 1
C C13 0.4882(2) 0.05905(17) 0.72970(17) 0.0192(5) Uani d . . 1
H H13 0.3937 0.0404 0.7515 0.023 Uiso calc U R 1
C C14 0.3398(2) 0.38813(17) 0.66877(16) 0.0167(4) Uani d . . 1
C C15 0.4032(2) 0.39228(18) 0.75061(17) 0.0204(5) Uani d . . 1
H H15 0.4344 0.3276 0.7951 0.024 Uiso calc U R 1
C C16 0.4213(3) 0.48881(19) 0.76784(19) 0.0263(5) Uani d . . 1
H H16 0.4643 0.4902 0.824 0.032 Uiso calc U R 1
C C17 0.3770(3) 0.58406(19) 0.7035(2) 0.0295(6) Uani d . . 1
H H17 0.391 0.6503 0.7147 0.035 Uiso calc U R 1
C C18 0.3124(3) 0.58146(19) 0.62309(19) 0.0285(6) Uani d . . 1
H H18 0.2807 0.6466 0.5793 0.034 Uiso calc U R 1
C C19 0.2932(3) 0.48456(18) 0.60533(17) 0.0226(5) Uani d . . 1
H H19 0.2482 0.484 0.5498 0.027 Uiso calc U R 1
C C20 0.1227(3) 0.07548(17) 0.91386(16) 0.0187(5) Uani d . . 1
H H20A 0.1807 0.0001 0.9354 0.022 Uiso calc U R 1
H H20B 0.0168 0.087 0.9523 0.022 Uiso calc U R 1
C C21 0.1961(3) 0.15540(17) 0.94022(16) 0.0192(5) Uani d . . 1
H H21A 0.2909 0.1564 0.8904 0.023 Uiso calc U R 1
H H21B 0.2261 0.1278 1.007 0.023 Uiso calc U R 1
C C22 0.0943(3) 0.27326(17) 0.94288(16) 0.0185(5) Uani d . . 1
H H22A 0.159 0.3235 0.9361 0.022 Uiso calc U R 1
H H22B 0.0229 0.2793 1.0081 0.022 Uiso calc U R 1
C C23 -0.2036(2) 0.29146(17) 0.90674(15) 0.0154(4) Uani d . . 1
C C24 -0.2530(2) 0.20683(17) 0.88785(16) 0.0175(5) Uani d . . 1
H H24 -0.1905 0.1606 0.8396 0.021 Uiso calc U R 1
C C25 -0.3923(2) 0.18879(18) 0.93836(16) 0.0201(5) Uani d . . 1
H H25 -0.4236 0.1301 0.9251 0.024 Uiso calc U R 1
C C26 -0.4851(3) 0.25594(19) 1.00775(17) 0.0226(5) Uani d . . 1
H H26 -0.5808 0.2441 1.0418 0.027 Uiso calc U R 1
C C27 -0.4380(3) 0.34095(18) 1.02769(17) 0.0228(5) Uani d . . 1
H H27 -0.5017 0.3873 1.0754 0.027 Uiso calc U R 1
C C28 -0.2984(3) 0.35824(18) 0.97818(16) 0.0207(5) Uani d . . 1
H H28 -0.2667 0.416 0.9928 0.025 Uiso calc U R 1
C C29 -0.0666(2) 0.46067(16) 0.81565(16) 0.0175(5) Uani d . . 1
C C30 0.0193(3) 0.52347(18) 0.83553(17) 0.0240(5) Uani d . . 1
H H30 0.1038 0.4898 0.8691 0.029 Uiso calc U R 1
C C31 -0.0191(3) 0.63591(19) 0.80594(19) 0.0317(6) Uani d . . 1
H H31 0.0401 0.6784 0.8192 0.038 Uiso calc U R 1
C C32 -0.1418(3) 0.68587(19) 0.75771(19) 0.0326(6) Uani d . . 1
H H32 -0.1661 0.7623 0.737 0.039 Uiso calc U R 1
C C33 -0.2298(3) 0.62447(19) 0.73942(18) 0.0308(6) Uani d . . 1
H H33 -0.3162 0.659 0.7077 0.037 Uiso calc U R 1
C C34 -0.1917(3) 0.51241(18) 0.76746(17) 0.0229(5) Uani d . . 1
H H34 -0.2513 0.4704 0.7537 0.027 Uiso calc U R 1

loop_
_atom_site_aniso_label
_atom_site_aniso_U_11
_atom_site_aniso_U_22
_atom_site_aniso_U_33
_atom_site_aniso_U_12
_atom_site_aniso_U_13
_atom_site_aniso_U_23
Fe1 0.01326(17) 0.01172(16) 0.01376(16) -0.00301(12) -0.00252(12) -0.00148(12)
P1 0.0146(3) 0.0141(3) 0.0136(3) -0.0051(2) -0.0022(2) -0.0010(2)
P2 0.0156(3) 0.0119(3) 0.0145(3) -0.0037(2) -0.0023(2) -0.0019(2)
N1 0.0154(9) 0.0180(9) 0.0137(9) -0.0064(7) -0.0043(7) -0.0019(7)
N2 0.0145(9) 0.0134(9) 0.0157(9) -0.0044(7) -0.0021(7) -0.0012(7)
N3 0.0241(11) 0.0197(10) 0.0183(10) 0.0001(8) -0.0044(8) -0.0051(8)
N4 0.0429(14) 0.0369(13) 0.0286(12) 0.0094(11) -0.0155(11) -0.0039(11)
C1 0.0305(14) 0.0195(12) 0.0262(13) -0.0071(10) -0.0021(10) -0.0088(10)
C2 0.0126(11) 0.0156(11) 0.0229(12) -0.0041(8) -0.0014(9) -0.0064(9)
C3 0.0122(10) 0.0119(10) 0.0211(11) -0.0041(8) -0.0028(8) -0.0015(9)
C4 0.0357(14) 0.0157(11) 0.0249(13) -0.0089(10) -0.0049(10) -0.0025(10)
C5 0.0220(12) 0.0225(12) 0.0146(11) -0.0070(9) -0.0040(9) -0.0049(9)
C6 0.0222(12) 0.0221(12) 0.0132(11) -0.0061(9) -0.0010(9) -0.0043(9)
C7 0.0216(12) 0.0201(11) 0.0144(11) -0.0092(9) -0.0014(9) -0.0012(9)
C8 0.0153(11) 0.0175(11) 0.0151(11) -0.0041(9) -0.0012(8) -0.0062(9)
C9 0.0191(12) 0.0219(12) 0.0206(12) -0.0072(9) -0.0001(9) -0.0075(9)
C10 0.0163(12) 0.0306(13) 0.0279(13) -0.0075(10) -0.0002(10) -0.0147(11)
C11 0.0159(12) 0.0235(12) 0.0347(14) 0.0014(9) -0.0080(10) -0.0154(11)
C12 0.0217(12) 0.0169(11) 0.0302(13) 0.0008(9) -0.0065(10) -0.0072(10)
C13 0.0155(11) 0.0187(11) 0.0235(12) -0.0044(9) -0.0017(9) -0.0053(9)
C14 0.0162(11) 0.0159(11) 0.0182(11) -0.0064(9) 0.0000(9) -0.0026(9)
C15 0.0211(12) 0.0178(11) 0.0227(12) -0.0045(9) -0.0059(9) -0.0026(9)
C16 0.0245(13) 0.0263(13) 0.0332(14) -0.0078(10) -0.0066(11) -0.0133(11)
C17 0.0294(14) 0.0208(12) 0.0416(15) -0.0126(11) -0.0005(11) -0.0092(11)
C18 0.0338(15) 0.0159(12) 0.0318(14) -0.0075(10) -0.0009(11) 0.0024(10)
C19 0.0286(13) 0.0195(12) 0.0204(12) -0.0072(10) -0.0066(10) -0.0002(10)
C20 0.0248(12) 0.0152(11) 0.0145(11) -0.0038(9) -0.0046(9) 0.0010(9)
C21 0.0232(12) 0.0202(11) 0.0155(11) -0.0049(9) -0.0078(9) -0.0017(9)
C22 0.0233(12) 0.0179(11) 0.0172(11) -0.0073(9) -0.0065(9) -0.0034(9)
C23 0.0160(11) 0.0143(10) 0.0138(10) -0.0013(8) -0.0038(8) 0.0005(8)
C24 0.0185(11) 0.0191(11) 0.0158(11) -0.0046(9) -0.0042(9) -0.0036(9)
C25 0.0218(12) 0.0207(12) 0.0212(12) -0.0091(10) -0.0077(9) -0.0006(10)
C26 0.0168(12) 0.0283(13) 0.0207(12) -0.0067(10) -0.0028(9) 0.0021(10)
C27 0.0223(12) 0.0214(12) 0.0199(12) -0.0008(10) 0.0012(9) -0.0051(10)
C28 0.0259(13) 0.0143(11) 0.0214(12) -0.0047(9) -0.0030(10) -0.0038(9)
C29 0.0211(12) 0.0117(10) 0.0168(11) -0.0032(9) 0.0024(9) -0.0034(9)
C30 0.0273(13) 0.0205(12) 0.0238(12) -0.0090(10) 0.0027(10) -0.0063(10)
C31 0.0430(16) 0.0190(12) 0.0322(14) -0.0155(12) 0.0110(12) -0.0109(11)
C32 0.0444(17) 0.0108(11) 0.0310(14) -0.0019(11) 0.0082(12) -0.0015(10)
C33 0.0335(15) 0.0209(13) 0.0260(13) 0.0023(11) 0.0011(11) 0.0027(10)
C34 0.0251(13) 0.0173(11) 0.0213(12) -0.0030(10) 0.0008(10) -0.0006(9)

loop_
_atom_type_symbol
_atom_type_description
_atom_type_scat_dispersion_real
_atom_type_scat_dispersion_imag
_atom_type_scat_source
C C 0.0033 0.0016 'International Tables Vol C Tables 4.2.6.8 and 6.1.1.4'
H H 0.0000 0.0000 'International Tables Vol C Tables 4.2.6.8 and 6.1.1.4'
N N 0.0061 0.0033 'International Tables Vol C Tables 4.2.6.8 and 6.1.1.4'
P P 0.1023 0.0942 'International Tables Vol C Tables 4.2.6.8 and 6.1.1.4'
Fe Fe 0.3463 0.8444 'International Tables Vol C Tables 4.2.6.8 and 6.1.1.4'

loop_
_geom_angle_atom_site_label_1
_geom_angle_atom_site_label_2
_geom_angle_atom_site_label_3
_geom_angle
N3 Fe1 N2 150.99(8)
N3 Fe1 N1 91.32(8)
N2 Fe1 N1 80.77(7)
N3 Fe1 P1 94.80(6)
N2 Fe1 P1 113.11(5)
N1 Fe1 P1 91.21(5)
N3 Fe1 P2 90.57(6)
N2 Fe1 P2 89.31(5)
N1 Fe1 P2 162.70(5)
P1 Fe1 P2 105.76(2)
C14 P1 C8 101.00(10)
C14 P1 C7 102.55(10)
C8 P1 C7 99.78(10)
C14 P1 Fe1 122.47(7)
C8 P1 Fe1 118.90(7)
C7 P1 Fe1 108.83(7)
C29 P2 C22 106.03(10)
C29 P2 C23 99.46(9)
C22 P2 C23 101.02(10)
C29 P2 Fe1 119.35(7)
C22 P2 Fe1 113.22(7)
C23 P2 Fe1 115.40(7)
C2 N1 C5 119.49(18)
C2 N1 Fe1 116.12(14)
C5 N1 Fe1 123.38(14)
C3 N2 C20 116.42(17)
C3 N2 Fe1 116.08(14)
C20 N2 Fe1 127.16(13)
N4 N3 Fe1 176.3(2)
C2 C1 H1A 109.5
C2 C1 H1B 109.5
H1A C1 H1B 109.5
C2 C1 H1C 109.5
H1A C1 H1C 109.5
H1B C1 H1C 109.5
N1 C2 C3 113.49(18)
N1 C2 C1 122.14(19)
C3 C2 C1 124.37(19)
N2 C3 C2 113.44(18)
N2 C3 C4 122.87(19)
C2 C3 C4 123.69(19)
C3 C4 H4A 109.5
C3 C4 H4B 109.5
H4A C4 H4B 109.5
C3 C4 H4C 109.5
H4A C4 H4C 109.5
H4B C4 H4C 109.5
N1 C5 C6 111.54(17)
N1 C5 H5A 109.3
C6 C5 H5A 109.3
N1 C5 H5B 109.3
C6 C5 H5B 109.3
H5A C5 H5B 108.0
C5 C6 C7 113.91(18)
C5 C6 H6A 108.8
C7 C6 H6A 108.8
C5 C6 H6B 108.8
C7 C6 H6B 108.8
H6A C6 H6B 107.7
C6 C7 P1 112.22(14)
C6 C7 H7A 109.2
P1 C7 H7A 109.2
C6 C7 H7B 109.2
P1 C7 H7B 109.2
H7A C7 H7B 107.9
C13 C8 C9 118.41(19)
C13 C8 P1 119.58(16)
C9 C8 P1 121.97(16)
C10 C9 C8 120.8(2)
C10 C9 H9 119.6
C8 C9 H9 119.6
C9 C10 C11 120.0(2)
C9 C10 H10 120.0
C11 C10 H10 120.0
C12 C11 C10 120.0(2)
C12 C11 H11 120.0
C10 C11 H11 120.0
C11 C12 C13 120.0(2)
C11 C12 H12 120.0
C13 C12 H12 120.0
C12 C13 C8 120.7(2)
C12 C13 H13 119.6
C8 C13 H13 119.6
C19 C14 C15 118.4(2)
C19 C14 P1 121.61(17)
C15 C14 P1 119.92(16)
C16 C15 C14 121.0(2)
C16 C15 H15 119.5
C14 C15 H15 119.5
C15 C16 C17 120.3(2)
C15 C16 H16 119.8
C17 C16 H16 119.8
C18 C17 C16 119.3(2)
C18 C17 H17 120.3
C16 C17 H17 120.3
C17 C18 C19 120.8(2)
C17 C18 H18 119.6
C19 C18 H18 119.6
C18 C19 C14 120.2(2)
C18 C19 H19 119.9
C14 C19 H19 119.9
N2 C20 C21 113.79(17)
N2 C20 H20A 108.8
C21 C20 H20A 108.8
N2 C20 H20B 108.8
C21 C20 H20B 108.8
H20A C20 H20B 107.7
C20 C21 C22 115.30(18)
C20 C21 H21A 108.5
C22 C21 H21A 108.5
C20 C21 H21B 108.5
C22 C21 H21B 108.5
H21A C21 H21B 107.5
C21 C22 P2 109.64(14)
C21 C22 H22A 109.7
P2 C22 H22A 109.7
C21 C22 H22B 109.7
P2 C22 H22B 109.7
H22A C22 H22B 108.2
C24 C23 C28 118.1(2)
C24 C23 P2 119.81(16)
C28 C23 P2 122.08(16)
C25 C24 C23 121.1(2)
C25 C24 H24 119.4
C23 C24 H24 119.4
C26 C25 C24 120.1(2)
C26 C25 H25 119.9
C24 C25 H25 119.9
C25 C26 C27 119.7(2)
C25 C26 H26 120.2
C27 C26 H26 120.2
C28 C27 C26 120.2(2)
C28 C27 H27 119.9
C26 C27 H27 119.9
C27 C28 C23 120.7(2)
C27 C28 H28 119.6
C23 C28 H28 119.6
C30 C29 C34 118.9(2)
C30 C29 P2 123.49(17)
C34 C29 P2 117.38(16)
C29 C30 C31 119.8(2)
C29 C30 H30 120.1
C31 C30 H30 120.1
C32 C31 C30 120.7(2)
C32 C31 H31 119.6
C30 C31 H31 119.6
C31 C32 C33 119.9(2)
C31 C32 H32 120.1
C33 C32 H32 120.1
C32 C33 C34 119.9(2)
C32 C33 H33 120.0
C34 C33 H33 120.0
C33 C34 C29 120.7(2)
C33 C34 H34 119.6
C29 C34 H34 119.6

loop_
_geom_bond_atom_site_label_1
_geom_bond_atom_site_label_2
_geom_bond_distance
Fe1 N3 1.7945(19)
Fe1 N2 1.9009(17)
Fe1 N1 1.9196(17)
Fe1 P1 2.1845(6)
Fe1 P2 2.1935(6)
P1 C14 1.832(2)
P1 C8 1.842(2)
P1 C7 1.845(2)
P2 C29 1.833(2)
P2 C22 1.840(2)
P2 C23 1.859(2)
N1 C2 1.354(3)
N1 C5 1.466(3)
N2 C3 1.371(3)
N2 C20 1.479(3)
N3 N4 1.117(3)
C1 C2 1.508(3)
C1 H1A 0.98
C1 H1B 0.98
C1 H1C 0.98
C2 C3 1.390(3)
C3 C4 1.504(3)
C4 H4A 0.98
C4 H4B 0.98
C4 H4C 0.98
C5 C6 1.530(3)
C5 H5A 0.99
C5 H5B 0.99
C6 C7 1.534(3)
C6 H6A 0.99
C6 H6B 0.99
C7 H7A 0.99
C7 H7B 0.99
C8 C13 1.395(3)
C8 C9 1.397(3)
C9 C10 1.384(3)
C9 H9 0.95
C10 C11 1.388(3)
C10 H10 0.95
C11 C12 1.380(3)
C11 H11 0.95
C12 C13 1.391(3)
C12 H12 0.95
C13 H13 0.95
C14 C19 1.396(3)
C14 C15 1.397(3)
C15 C16 1.379(3)
C15 H15 0.95
C16 C17 1.388(3)
C16 H16 0.95
C17 C18 1.379(3)
C17 H17 0.95
C18 C19 1.391(3)
C18 H18 0.95
C19 H19 0.95
C20 C21 1.529(3)
C20 H20A 0.99
C20 H20B 0.99
C21 C22 1.539(3)
C21 H21A 0.99
C21 H21B 0.99
C22 H22A 0.99
C22 H22B 0.99
C23 C24 1.393(3)
C23 C28 1.401(3)
C24 C25 1.390(3)
C24 H24 0.95
C25 C26 1.379(3)
C25 H25 0.95
C26 C27 1.390(3)
C26 H26 0.95
C27 C28 1.386(3)
C27 H27 0.95
C28 H28 0.95
C29 C30 1.393(3)
C29 C34 1.397(3)
C30 C31 1.396(3)
C30 H30 0.95
C31 C32 1.377(4)
C31 H31 0.95
C32 C33 1.386(4)
C32 H32 0.95
C33 C34 1.388(3)
C33 H33 0.95
C34 H34 0.95
